data_4075976
loop_
_publ_author_name
'Myers, William H.'
'Welch, Kevin D.'
'Graham, Peter M.'
'Keller, Andrew'
'Sabat, Michal'
'Trindle, Carl O.'
'Harman, W. Dean'

_publ_section_title
;
 Tungsten(0) and Rhenium(I)\h2-Pyrrole Complexes:&#x00A0; Dearomatization
 of Pyrroles and Their Facile Isomerizations, Protonations, and Reductions
;
_journal_issue 22
_journal_name_full Organometallics
_journal_page_first 5267
_journal_paper_doi 10.1021/om050393g
_journal_volume 24
_journal_year 2005
_chemical_formula_sum 'C21 H25 B F3 N9 O4 Re S'
_chemical_formula_weight 753.57
_chemical_name_systematic
; 
 ? 
;
_space_group_IT_number 14
_symmetry_cell_setting monoclinic
_symmetry_space_group_name_Hall '-P 2yn'
_symmetry_space_group_name_H-M 'P 1 21/n 1'
_atom_sites_solution_hydrogens mixed
_atom_sites_solution_primary direct
_atom_sites_solution_secondary difmap
_audit_creation_method SHELXL-97
_cell_angle_alpha 90.00
_cell_angle_beta 98.0260(10)
_cell_angle_gamma 90.00
_cell_formula_units_Z 4
_cell_length_a 8.0192(4)
_cell_length_b 13.0108(7)
_cell_length_c 26.3067(14)
_cell_measurement_reflns_used 9330
_cell_measurement_temperature 153(2)
_cell_measurement_theta_max 32.481
_cell_measurement_theta_min 2.212
_cell_volume 2717.9(2)
_computing_cell_refinement 'Bruker SMART'
_computing_data_collection 'Bruker SMART'
_computing_data_reduction 'Bruker SHELXTL'
_computing_molecular_graphics 'Bruker SHELXTL'
_computing_publication_material 'Bruker SHELXTL'
_computing_structure_refinement 'SHELXL-97 (Sheldrick, 1997)'
_computing_structure_solution 'SHELXS-97 (Sheldrick, 1990)'
_diffrn_ambient_temperature 153(2)
_diffrn_measured_fraction_theta_full 0.997
_diffrn_measured_fraction_theta_max 0.997
_diffrn_measurement_device_type 'Bruker SMART APEX CCD area detector'
_diffrn_measurement_method 'phi and omega scans'
_diffrn_radiation_monochromator graphite
_diffrn_radiation_source 'fine-focus sealed tube'
_diffrn_radiation_type MoK\a
_diffrn_radiation_wavelength 0.71073
_diffrn_reflns_av_R_equivalents 0.0389
_diffrn_reflns_av_sigmaI/netI 0.0398
_diffrn_reflns_limit_h_max 12
_diffrn_reflns_limit_h_min -12
_diffrn_reflns_limit_k_max 19
_diffrn_reflns_limit_k_min -19
_diffrn_reflns_limit_l_max 39
_diffrn_reflns_limit_l_min -39
_diffrn_reflns_number 37087
_diffrn_reflns_theta_full 32.51
_diffrn_reflns_theta_max 32.51
_diffrn_reflns_theta_min 1.56
_exptl_absorpt_coefficient_mu 4.615
_exptl_absorpt_correction_T_max 0.801926
_exptl_absorpt_correction_T_min 0.684231
_exptl_absorpt_correction_type empirical
_exptl_absorpt_process_details 'Bruker SADABS'
_exptl_crystal_colour orange
_exptl_crystal_density_diffrn 1.842
_exptl_crystal_density_meas ?
_exptl_crystal_density_method 'not measured'
_exptl_crystal_description needle
_exptl_crystal_F_000 1476
_exptl_crystal_size_max 0.29
_exptl_crystal_size_mid 0.08
_exptl_crystal_size_min 0.07
_refine_diff_density_max 1.893
_refine_diff_density_min -1.451
_refine_diff_density_rms 0.173
_refine_ls_extinction_coef none
_refine_ls_extinction_method none
_refine_ls_goodness_of_fit_ref 0.985
_refine_ls_hydrogen_treatment mixed
_refine_ls_matrix_type full
_refine_ls_number_parameters 388
_refine_ls_number_reflns 9806
_refine_ls_number_restraints 0
_refine_ls_restrained_S_all 0.985
_refine_ls_R_factor_all 0.0492
_refine_ls_R_factor_gt 0.0376
_refine_ls_shift/su_max 0.008
_refine_ls_shift/su_mean 0.001
_refine_ls_structure_factor_coef Fsqd
_refine_ls_weighting_details 'calc w=1/[\s^2^(Fo^2^)+(0.0638P)^2^+0.0000P] where P=(Fo^2^+2Fc^2^)/3'
_refine_ls_weighting_scheme calc
_refine_ls_wR_factor_gt 0.0978
_refine_ls_wR_factor_ref 0.1015
_reflns_number_gt 7792
_reflns_number_total 9806
_reflns_threshold_expression >2sigma(I)
_cod_data_source_file om050393gsi20050516_054638.cif
_cod_data_source_block C21h25bn9o4f3sre
_cod_depositor_comments
;
The following automatic conversions were performed:

'_symmetry_cell_setting' value 'Monoclinic' changed to 'monoclinic'
according to /home/saulius/struct/CIF-dictionaries/cif_core.dic
dictionary named 'cif_core.dic' version 2.4.1 from 2010-06-29.

Automatic conversion script
Id: cif_fix_values 1715 2011-07-08 13:25:40Z adriana 

The following automatic conversions were performed:

'_exptl_crystal_density_meas' value 'not measured' was changed to '?'
- the value is perceived as not measured.

Automatic conversion script
Id: cif_fix_values 3008 2015-01-20 13:52:24Z robertas 
;
_cod_original_sg_symbol_H-M P2(1)/n
_cod_database_code 4075976

loop_
_symmetry_equiv_pos_as_xyz
'x, y, z'
'-x+1/2, y+1/2, -z+1/2'
'-x, -y, -z'
'x-1/2, -y-1/2, z-1/2'

loop_
_atom_site_label
_atom_site_type_symbol
_atom_site_fract_x
_atom_site_fract_y
_atom_site_fract_z
_atom_site_U_iso_or_equiv
_atom_site_adp_type
_atom_site_occupancy
_atom_site_symmetry_multiplicity
_atom_site_calc_flag
_atom_site_refinement_flags
Re Re 0.067285(16) 0.194603(10) 0.164266(5) 0.02168(5) Uani 1 1 d .
S1A S 0.73587(19) 0.76736(12) 0.07921(6) 0.0289(3) Uiso 0.65 1 d P
S1B S 0.6556(6) 0.8018(3) 0.09957(18) 0.0560(10) Uiso 0.35 1 d P
F1 F 0.4745(5) 0.6447(3) 0.06534(16) 0.0808(11) Uiso 1 1 d .
F2 F 0.6521(5) 0.6115(3) 0.13338(16) 0.0873(12) Uiso 1 1 d .
H1B H -0.338(5) 0.392(3) 0.0928(15) 0.018(9) Uiso 1 1 d .
F3A F 0.412(8) 0.671(4) 0.109(2) 0.43(3) Uiso 0.35 1 d P
F3B F 0.4854(6) 0.7367(4) 0.13199(18) 0.0520(11) Uiso 0.65 1 d P
O1 O 0.0688(4) 0.0211(2) 0.24108(12) 0.0419(7) Uani 1 1 d .
O2 O 0.8377(5) 0.8026(3) 0.12440(16) 0.0544(9) Uiso 1 1 d .
O3 O 0.6326(5) 0.8439(3) 0.05113(14) 0.0514(8) Uiso 1 1 d .
O4A O 0.8145(8) 0.6988(4) 0.0477(3) 0.0548(15) Uiso 0.65 1 d P
O4B O 0.534(2) 0.8349(12) 0.1339(6) 0.083(4) Uiso 0.35 1 d P
N1 N 0.4210(4) 0.1418(3) 0.22219(15) 0.0381(8) Uani 1 1 d .
N2 N -0.1067(4) 0.2855(2) 0.19983(12) 0.0262(6) Uani 1 1 d .
N3 N -0.2186(4) 0.3490(2) 0.17118(12) 0.0271(6) Uani 1 1 d .
N4 N -0.1697(4) 0.1588(3) 0.11785(12) 0.0260(6) Uani 1 1 d .
N5 N -0.2704(4) 0.2359(3) 0.09528(12) 0.0283(6) Uani 1 1 d .
N6 N 0.0786(4) 0.3283(2) 0.11278(12) 0.0275(6) Uani 1 1 d .
N7 N -0.0649(4) 0.3818(3) 0.09627(12) 0.0295(6) Uani 1 1 d .
N8 N 0.1472(4) 0.0965(2) 0.10708(12) 0.0258(6) Uani 1 1 d .
N9 N 0.1753(4) -0.0459(3) 0.06312(13) 0.0315(7) Uani 1 1 d .
C2 C 0.3959(6) 0.1572(4) 0.26881(18) 0.0403(10) Uani 1 1 d .
C3 C 0.2962(6) 0.2513(4) 0.27170(18) 0.0422(10) Uani 1 1 d .
C4 C 0.2467(5) 0.2818(3) 0.21612(16) 0.0305(8) Uani 1 1 d .
C5 C 0.3328(5) 0.2150(3) 0.18598(18) 0.0320(8) Uani 1 1 d .
C6 C 0.5160(7) 0.0590(4) 0.2036(2) 0.0579(14) Uani 1 1 d .
H6A H 0.5010 -0.0024 0.2228 0.087 Uiso 1 1 calc R
H6B H 0.6332 0.0769 0.2079 0.087 Uiso 1 1 calc R
H6C H 0.4769 0.0473 0.1679 0.087 Uiso 1 1 calc R
C7 C 0.4572(7) 0.0883(4) 0.3124(2) 0.0565(14) Uani 1 1 d .
H7A H 0.3632 0.0539 0.3238 0.085 Uiso 1 1 calc R
H7B H 0.5153 0.1282 0.3401 0.085 Uiso 1 1 calc R
H7C H 0.5328 0.0383 0.3015 0.085 Uiso 1 1 calc R
C8 C -0.3239(5) 0.3890(3) 0.20181(17) 0.0310(8) Uani 1 1 d .
C9 C -0.2799(5) 0.3532(3) 0.25071(16) 0.0335(8) Uani 1 1 d .
C10 C -0.1459(5) 0.2880(3) 0.24784(16) 0.0301(8) Uani 1 1 d .
C11 C -0.4034(5) 0.1942(4) 0.06510(17) 0.0359(9) Uani 1 1 d .
C12 C -0.3907(5) 0.0898(4) 0.06781(17) 0.0376(9) Uani 1 1 d .
H12 H -0.4644 0.0417 0.0509 0.045 Uiso 1 1 calc R
C13 C -0.2424(5) 0.0704(3) 0.10156(16) 0.0311(8) Uani 1 1 d .
C14 C -0.0286(6) 0.4637(3) 0.06887(16) 0.0388(9) Uani 1 1 d .
C15 C 0.1415(6) 0.4645(4) 0.06697(16) 0.0393(10) Uani 1 1 d .
H15 H 0.2021 0.5116 0.0502 0.047 Uiso 1 1 calc R
C16 C 0.2030(6) 0.3802(3) 0.09528(16) 0.0336(8) Uani 1 1 d .
C17 C 0.1513(5) -0.0058(3) 0.10894(15) 0.0320(8) Uani 1 1 d .
H17 H 0.1393 -0.0445 0.1379 0.038 Uiso 1 1 calc R
C18 C 0.1867(5) 0.0355(3) 0.03050(15) 0.0322(8) Uani 1 1 d .
C19 C 0.1686(5) 0.1219(4) 0.05747(15) 0.0293(7) Uani 1 1 d .
C20 C 0.1856(6) -0.1541(4) 0.0509(2) 0.0434(11) Uani 1 1 d .
H20A H 0.2966 -0.1696 0.0433 0.065 Uiso 1 1 calc R
H20B H 0.1043 -0.1699 0.0216 0.065 Uiso 1 1 calc R
H20C H 0.1628 -0.1944 0.0797 0.065 Uiso 1 1 calc R
C21 C 0.0637(5) 0.0875(3) 0.20977(14) 0.0280(7) Uani 1 1 d .
C22 C 0.5861(8) 0.6811(4) 0.1019(2) 0.0556(14) Uiso 1 1 d .
B B -0.2336(6) 0.3481(4) 0.11200(17) 0.0296(8) Uani 1 1 d .
H4 H 0.234(5) 0.342(3) 0.2074(15) 0.018(10) Uiso 1 1 d .
H5 H 0.371(7) 0.220(4) 0.164(2) 0.037(15) Uiso 1 1 d .
H8 H -0.394(7) 0.430(4) 0.186(2) 0.049(15) Uiso 1 1 d .
H9 H -0.329(6) 0.367(4) 0.2766(18) 0.038(13) Uiso 1 1 d .
H10 H -0.089(6) 0.241(4) 0.2711(17) 0.029(11) Uiso 1 1 d .
H11 H -0.488(5) 0.236(3) 0.0455(16) 0.024(10) Uiso 1 1 d .
H13 H -0.188(6) 0.006(4) 0.1140(16) 0.033(12) Uiso 1 1 d .
H14 H -0.112(6) 0.507(4) 0.0548(19) 0.051(15) Uiso 1 1 d .
H16 H 0.294(7) 0.361(5) 0.101(2) 0.051(17) Uiso 1 1 d .
H18 H 0.210(6) 0.025(4) -0.0039(18) 0.039(13) Uiso 1 1 d .
H19 H 0.164(5) 0.182(3) 0.0467(16) 0.014(10) Uiso 1 1 d .
H3A H 0.266(4) 0.255(3) 0.3065(14) 0.011(8) Uiso 1 1 d .

loop_
_atom_site_aniso_label
_atom_site_aniso_U_11
_atom_site_aniso_U_22
_atom_site_aniso_U_33
_atom_site_aniso_U_23
_atom_site_aniso_U_13
_atom_site_aniso_U_12
Re 0.01989(7) 0.02383(7) 0.02123(7) 0.00146(5) 0.00261(5) -0.00112(5)
O1 0.0465(18) 0.0377(16) 0.0413(17) 0.0146(13) 0.0055(14) -0.0079(14)
N1 0.0259(16) 0.0365(19) 0.049(2) 0.0058(16) -0.0051(15) -0.0036(14)
N2 0.0251(14) 0.0317(16) 0.0216(14) -0.0016(11) 0.0021(11) -0.0009(12)
N3 0.0264(15) 0.0287(15) 0.0262(15) -0.0025(12) 0.0038(12) 0.0017(12)
N4 0.0220(14) 0.0284(15) 0.0268(15) -0.0019(12) 0.0007(11) 0.0024(12)
N5 0.0231(14) 0.0359(17) 0.0250(15) -0.0034(13) -0.0002(11) 0.0012(13)
N6 0.0292(16) 0.0279(15) 0.0256(15) 0.0028(12) 0.0044(12) 0.0019(12)
N7 0.0350(17) 0.0280(15) 0.0249(15) 0.0020(12) 0.0018(13) 0.0018(13)
N8 0.0249(14) 0.0273(15) 0.0254(14) -0.0010(11) 0.0043(11) 0.0011(12)
N9 0.0269(15) 0.0345(17) 0.0327(17) -0.0062(13) 0.0024(13) 0.0018(13)
C2 0.031(2) 0.048(2) 0.038(2) 0.0093(19) -0.0096(17) -0.0127(19)
C3 0.034(2) 0.056(3) 0.034(2) 0.006(2) -0.0037(17) -0.010(2)
C4 0.0282(18) 0.0303(19) 0.0310(19) 0.0029(15) -0.0026(15) -0.0083(15)
C5 0.0242(17) 0.036(2) 0.035(2) 0.0111(16) 0.0020(16) -0.0039(15)
C6 0.045(3) 0.062(3) 0.066(3) -0.003(3) 0.002(3) 0.016(2)
C7 0.058(3) 0.059(3) 0.045(3) 0.018(2) -0.019(2) -0.008(3)
C8 0.0243(17) 0.0301(19) 0.039(2) -0.0056(16) 0.0057(15) 0.0010(14)
C9 0.031(2) 0.040(2) 0.032(2) -0.0079(17) 0.0110(16) -0.0035(16)
C10 0.0279(18) 0.036(2) 0.0267(18) -0.0016(14) 0.0066(14) -0.0026(15)
C11 0.0235(17) 0.053(3) 0.030(2) -0.0091(18) 0.0002(15) 0.0038(17)
C12 0.0275(18) 0.045(2) 0.039(2) -0.0163(19) 0.0000(16) -0.0030(17)
C13 0.0257(17) 0.034(2) 0.0343(19) -0.0104(16) 0.0049(15) -0.0028(15)
C14 0.055(3) 0.033(2) 0.0271(19) 0.0084(16) 0.0019(18) 0.0023(19)
C15 0.052(3) 0.036(2) 0.030(2) 0.0081(17) 0.0071(18) -0.0077(19)
C16 0.037(2) 0.034(2) 0.030(2) 0.0008(16) 0.0075(17) -0.0058(17)
C17 0.0325(19) 0.0323(19) 0.0317(19) -0.0004(15) 0.0058(15) 0.0062(15)
C18 0.0262(17) 0.043(2) 0.0278(18) -0.0035(16) 0.0037(14) -0.0006(16)
C19 0.0259(17) 0.037(2) 0.0251(17) -0.0007(15) 0.0025(14) -0.0019(15)
C20 0.041(2) 0.035(2) 0.052(3) -0.011(2) 0.001(2) 0.0088(19)
C21 0.0277(17) 0.0281(17) 0.0285(17) -0.0004(14) 0.0052(14) -0.0046(14)
B 0.030(2) 0.030(2) 0.029(2) -0.0006(16) 0.0013(16) 0.0059(17)

loop_
_atom_type_symbol
_atom_type_description
_atom_type_scat_dispersion_real
_atom_type_scat_dispersion_imag
_atom_type_scat_source
C C 0.0033 0.0016 'International Tables Vol C Tables 4.2.6.8 and 6.1.1.4'
H H 0.0000 0.0000 'International Tables Vol C Tables 4.2.6.8 and 6.1.1.4'
B B 0.0013 0.0007 'International Tables Vol C Tables 4.2.6.8 and 6.1.1.4'
N N 0.0061 0.0033 'International Tables Vol C Tables 4.2.6.8 and 6.1.1.4'
O O 0.0106 0.0060 'International Tables Vol C Tables 4.2.6.8 and 6.1.1.4'
F F 0.0171 0.0103 'International Tables Vol C Tables 4.2.6.8 and 6.1.1.4'
S S 0.1246 0.1234 'International Tables Vol C Tables 4.2.6.8 and 6.1.1.4'
Re Re -1.0185 7.2310 'International Tables Vol C Tables 4.2.6.8 and 6.1.1.4'

loop_
_geom_angle_atom_site_label_1
_geom_angle_atom_site_label_2
_geom_angle_atom_site_label_3
_geom_angle
C21 Re N8 92.24(15)
C21 Re N2 93.64(15)
N8 Re N2 156.15(12)
C21 Re C5 91.49(16)
N8 Re C5 82.95(16)
N2 Re C5 119.93(16)
C21 Re C4 93.25(16)
N8 Re C4 121.26(14)
N2 Re C4 81.46(14)
C5 Re C4 38.49(17)
C21 Re N4 96.40(14)
N8 Re N4 78.46(12)
N2 Re N4 77.92(12)
C5 Re N4 160.05(16)
C4 Re N4 157.71(15)
C21 Re N6 177.05(14)
N8 Re N6 89.81(12)
N2 Re N6 85.31(12)
C5 Re N6 86.65(14)
C4 Re N6 83.86(14)
N4 Re N6 86.09(12)
O2 S1A O4A 116.1(3)
O2 S1A O3 115.5(2)
O4A S1A O3 114.0(3)
O2 S1A C22 104.8(3)
O4A S1A C22 99.9(3)
O3 S1A C22 103.8(3)
O3 S1B O4B 115.8(7)
O3 S1B O2 113.2(4)
O4B S1B O2 114.4(7)
O3 S1B C22 113.9(4)
O4B S1B C22 89.9(7)
O2 S1B C22 107.3(4)
S1A O2 S1B 39.6(2)
S1B O3 S1A 41.6(2)
C2 N1 C6 126.8(4)
C2 N1 C5 113.2(4)
C6 N1 C5 119.9(4)
C10 N2 N3 106.4(3)
C10 N2 Re 132.6(3)
N3 N2 Re 120.7(2)
C8 N3 N2 108.7(3)
C8 N3 B 129.6(3)
N2 N3 B 120.3(3)
C13 N4 N5 106.7(3)
C13 N4 Re 132.7(3)
N5 N4 Re 120.4(2)
C11 N5 N4 109.3(3)
C11 N5 B 130.7(4)
N4 N5 B 119.5(3)
C16 N6 N7 105.7(3)
C16 N6 Re 134.6(3)
N7 N6 Re 119.4(2)
C14 N7 N6 109.9(3)
C14 N7 B 129.7(4)
N6 N7 B 120.4(3)
C17 N8 C19 105.5(3)
C17 N8 Re 125.4(3)
C19 N8 Re 127.7(3)
C17 N9 C18 106.8(3)
C17 N9 C20 126.3(4)
C18 N9 C20 126.9(4)
N1 C2 C3 109.7(4)
N1 C2 C7 124.3(5)
C3 C2 C7 125.9(5)
C2 C3 C4 103.8(4)
C5 C4 C3 107.3(4)
C5 C4 Re 70.0(2)
C3 C4 Re 122.3(3)
C4 C5 N1 105.3(4)
C4 C5 Re 71.5(2)
N1 C5 Re 117.8(3)
N3 C8 C9 109.2(4)
C8 C9 C10 105.0(4)
N2 C10 C9 110.7(4)
N5 C11 C12 108.8(4)
C11 C12 C13 105.2(4)
N4 C13 C12 110.0(4)
N7 C14 C15 108.5(4)
C14 C15 C16 104.9(4)
N6 C16 C15 111.1(4)
N8 C17 N9 111.0(4)
C19 C18 N9 107.0(3)
C18 C19 N8 109.6(4)
O1 C21 Re 176.1(3)
F2 C22 F1 113.3(5)
F2 C22 F3A 100(2)
F1 C22 F3A 59(2)
F2 C22 F3B 102.4(5)
F1 C22 F3B 102.3(5)
F3A C22 F3B 48(2)
F2 C22 S1B 125.1(5)
F1 C22 S1B 120.8(5)
F3A C22 S1B 115(2)
F3B C22 S1B 76.0(4)
F2 C22 S1A 114.6(5)
F1 C22 S1A 113.6(5)
F3A C22 S1A 143(2)
F3B C22 S1A 109.1(4)
S1B C22 S1A 33.13(19)
N7 B N5 109.6(3)
N7 B N3 108.8(3)
N5 B N3 106.2(3)

loop_
_geom_bond_atom_site_label_1
_geom_bond_atom_site_label_2
_geom_bond_distance
Re C21 1.840(4)
Re N8 2.138(3)
Re N2 2.141(3)
Re C5 2.142(4)
Re C4 2.161(4)
Re N4 2.161(3)
Re N6 2.215(3)
S1A O2 1.421(4)
S1A O4A 1.423(6)
S1A O3 1.432(4)
S1A C22 1.805(6)
S1B O3 1.375(6)
S1B O4B 1.483(16)
S1B O2 1.514(6)
S1B C22 1.671(7)
F1 C22 1.307(7)
F2 C22 1.290(7)
F3A C22 1.44(6)
F3B C22 1.407(8)
O1 C21 1.190(5)
N1 C2 1.286(6)
N1 C6 1.443(6)
N1 C5 1.459(5)
N2 C10 1.344(5)
N2 N3 1.366(4)
N3 C8 1.351(5)
N3 B 1.545(5)
N4 C13 1.333(5)
N4 N5 1.370(5)
N5 C11 1.351(5)
N5 B 1.542(6)
N6 C16 1.338(5)
N6 N7 1.363(5)
N7 C14 1.341(5)
N7 B 1.533(6)
N8 C17 1.333(5)
N8 C19 1.380(5)
N9 C17 1.352(5)
N9 C18 1.374(5)
N9 C20 1.448(6)
C2 C3 1.470(8)
C2 C7 1.485(6)
C3 C4 1.513(6)
C4 C5 1.418(6)
C8 C9 1.368(6)
C9 C10 1.379(6)
C11 C12 1.364(6)
C12 C13 1.404(6)
C14 C15 1.372(7)
C15 C16 1.377(6)
C18 C19 1.348(6)
